data_2023498
loop_
_publ_author_name
'Lo, Mamadou'
'Sene, Bineta'
'Pouye, Adji Fatou Fall'
'Lee, Arie van der'
'Gassama, Abdoulaye'
'Richeter, S\'ebastien'

_publ_section_title
;
 Synthesis and structure of
 (E)-3,4,5-trihydroxy-N&#x2032;-(3,4,5-trimethoxybenzylidene)benzohydrazide
 monohydrate
;
_journal_coeditor_code TX2096
_journal_issue 6
_journal_name_full 'Acta Crystallographica Section E Crystallographic Communications'
_journal_paper_doi 10.1107/S2056989025004001
_journal_volume 81
_journal_year 2025
_chemical_formula_iupac 'C17 H18 N2 O7, H2 O'
_chemical_formula_moiety 'C17 H18 N2 O7, H2 O'
_chemical_formula_sum 'C17 H20 N2 O8'
_chemical_formula_weight 380.36
_chemical_name_systematic '(<i>E</i>)-3,4,5-Trihydroxy-<i>N</i>'-(3,4,5-trimethoxybenzylidene)benzohydrazide monohydrate'
_space_group_crystal_system monoclinic
_space_group_IT_number 14
_space_group_name_Hall '-P 2ybc'
_space_group_name_H-M_alt 'P 1 21/c 1'
_atom_sites_solution_hydrogens difmap
_atom_sites_solution_primary iterative
_audit_creation_method
;
Olex2 1.5-alpha
(compiled 2025.01.22 svn.rc7346086 for OlexSys, GUI svn.r7128)
;
_cell_angle_alpha 90
_cell_angle_beta 103.427(2)
_cell_angle_gamma 90
_cell_formula_units_Z 4
_cell_length_a 11.5409(7)
_cell_length_b 10.9018(6)
_cell_length_c 14.3799(8)
_cell_measurement_reflns_used 9902
_cell_measurement_temperature 173.00
_cell_measurement_theta_max 34.3047
_cell_measurement_theta_min 2.3687
_cell_volume 1759.78(17)
_computing_molecular_graphics
;
Mercury (Macrae <i>et al.</i>, 2020; <i>VMD</i>
(Humphrey <i>et al.</i>, 1996)
;
_computing_publication_material
;
Olex2 1.5-alpha (Dolomanov <i>et al.</i>,  2009)
;
_computing_structure_refinement
;
<i>olex2.refine</i> 1.5-alpha (Bourhis <i>et al.</i>,  2015)
;
_computing_structure_solution
;
Superflip (Palatinus & Chapuis, 2007)
;
_diffrn_ambient_temperature 173.00
_diffrn_measured_fraction_theta_full 0.9931
_diffrn_measured_fraction_theta_max 0.9952
_diffrn_measurement_device_type 'Venture Photon-II'
_diffrn_measurement_method '\f and \w scans'
_diffrn_radiation_type 'Mo K\a'
_diffrn_radiation_wavelength 0.71073
_diffrn_reflns_av_R_equivalents 0.0587
_diffrn_reflns_av_unetI/netI 0.0321
_diffrn_reflns_limit_h_max 18
_diffrn_reflns_limit_h_min -18
_diffrn_reflns_limit_k_max 17
_diffrn_reflns_limit_k_min -17
_diffrn_reflns_limit_l_max 22
_diffrn_reflns_limit_l_min -22
_diffrn_reflns_number 57780
_diffrn_reflns_theta_full 25.2417
_diffrn_reflns_theta_max 34.45
_diffrn_reflns_theta_min 2.37
_exptl_absorpt_coefficient_mu 0.115
_exptl_absorpt_correction_T_max 1.00
_exptl_absorpt_correction_T_min 0.95
_exptl_absorpt_correction_type multi-scan
_exptl_absorpt_process_details
;
(SADABS; Krause <i>et al.</i>, 2015)
;
_exptl_crystal_colour colourless
_exptl_crystal_density_diffrn 1.436
_exptl_crystal_description prism
_exptl_crystal_F_000 800.657
_exptl_crystal_size_max 0.340
_exptl_crystal_size_mid 0.230
_exptl_crystal_size_min 0.040
_refine_diff_density_max 0.2981
_refine_diff_density_min -0.2952
_refine_ls_goodness_of_fit_ref 1.0840
_refine_ls_hydrogen_treatment refxyz
_refine_ls_matrix_type full
_refine_ls_number_constraints 28
_refine_ls_number_parameters 342
_refine_ls_number_reflns 7401
_refine_ls_number_restraints 16
_refine_ls_restrained_S_all 1.0828
_refine_ls_R_factor_all 0.0550
_refine_ls_R_factor_gt 0.0349
_refine_ls_shift/su_max 0.0012
_refine_ls_shift/su_mean 0.0000
_refine_ls_structure_factor_coef Fsqd
_refine_ls_weighting_details 'w=1/[\s^2^(Fo^2^)+(0.0094P)^2^+0.2877P] where P=(Fo^2^+2Fc^2^)/3'
_refine_ls_weighting_scheme calc
_refine_ls_wR_factor_gt 0.0551
_refine_ls_wR_factor_ref 0.0621
_reflns_number_gt 5802
_reflns_number_total 7401
_reflns_threshold_expression I>=2u(I)
_cod_data_source_file tx2096.cif
_cod_data_source_block I
_cod_database_code 2023498

loop_
_space_group_symop_id
_space_group_symop_operation_xyz
1 x,y,z
2 -x,y+1/2,-z+1/2
3 -x,-y,-z
4 x,-y-1/2,z-1/2

loop_
_atom_site_type_symbol
_atom_site_label
_atom_site_fract_x
_atom_site_fract_y
_atom_site_fract_z
_atom_site_U_iso_or_equiv
_atom_site_adp_type
_atom_site_occupancy
_atom_site_disorder_group
O O23 -0.16740(5) -0.10296(4) -0.27135(3) 0.01723(10) Uani 1.000000 .
H H231 -0.2026(9) -0.1681(9) -0.2449(7) 0.02584(14) Uiso 1.000000 .
O O21 -0.00615(5) 0.04187(5) -0.31462(3) 0.02050(11) Uani 1.000000 .
H H211 0.0150(10) 0.1127(10) -0.3460(7) 0.03076(16) Uiso 1.000000 .
O O17 0.01977(5) 0.26329(5) 0.07329(3) 0.01894(10) Uani 1.000000 .
O O3 0.31182(6) 0.71678(6) 0.31595(4) 0.03290(15) Uani 1.000000 .
O O6 0.49176(4) 0.83971(5) 0.27220(4) 0.01874(10) Uani 1.000000 .
O O9 0.53534(5) 0.82814(6) 0.09931(4) 0.03169(14) Uani 1.000000 .
O O25 -0.23283(5) -0.07336(5) -0.09043(4) 0.02225(11) Uani 1.000000 .
H H251 -0.2469(10) -0.1477(10) -0.1263(8) 0.03337(17) Uiso 1.000000 .
N N15 0.10103(5) 0.35562(5) -0.03782(4) 0.01652(11) Uani 1.000000 .
H H151 0.0992(8) 0.3707(8) -0.1057(6) 0.01982(13) Uiso 1.000000 .
N N14 0.16027(5) 0.43628(5) 0.02928(4) 0.01534(10) Uani 1.000000 .
C C22 -0.11988(6) -0.01524(6) -0.20606(4) 0.01278(11) Uani 1.000000 .
C C20 -0.03649(6) 0.06508(6) -0.23039(4) 0.01397(11) Uani 1.000000 .
C C19 0.01409(6) 0.15878(6) -0.16865(5) 0.01610(12) Uani 1.000000 .
H H191 0.0802(7) 0.2141(8) -0.1889(6) 0.01932(14) Uiso 1.000000 .
C C18 -0.01895(6) 0.17342(6) -0.08161(4) 0.01353(11) Uani 1.000000 .
C C16 0.03388(6) 0.26711(6) -0.00924(4) 0.01391(11) Uani 1.000000 .
C C13 0.21854(6) 0.52293(6) 0.00037(5) 0.01643(12) Uani 1.000000 .
H H131 0.2215(7) 0.5313(7) -0.0733(6) 0.01972(14) Uiso 1.000000 .
C C12 0.28525(6) 0.61051(6) 0.06973(4) 0.01459(11) Uani 1.000000 .
C C1 0.25992(6) 0.62084(6) 0.15975(5) 0.01662(12) Uani 1.000000 .
H H11 0.1882(7) 0.5690(8) 0.1756(6) 0.01994(15) Uiso 1.000000 .
C C2 0.32763(6) 0.69985(6) 0.22673(5) 0.01729(12) Uani 1.000000 .
C C5 0.42032(6) 0.76765(6) 0.20393(5) 0.01525(12) Uani 1.000000 .
C C7 0.44587(8) 0.96035(8) 0.27896(8) 0.0344(2) Uani 1.000000 .
H H71 0.4434(10) 1.0070(10) 0.2129(8) 0.0517(3) Uiso 1.000000 .
H H72 0.3597(10) 0.9547(10) 0.2945(8) 0.0517(3) Uiso 1.000000 .
H H73 0.5075(10) 1.0059(10) 0.3340(8) 0.0517(3) Uiso 1.000000 .
C C8 0.44380(6) 0.75848(6) 0.11305(5) 0.01781(13) Uani 1.000000 .
C C11 0.37541(6) 0.67979(6) 0.04516(5) 0.01825(13) Uani 1.000000 .
H H111 0.3905(7) 0.6718(8) -0.0256(6) 0.02190(15) Uiso 1.000000 .
C C26 -0.10082(6) 0.09328(6) -0.05723(5) 0.01540(12) Uani 1.000000 .
H H261 -0.1239(7) 0.1025(8) 0.0107(6) 0.01848(14) Uiso 1.000000 .
C C24 -0.15188(6) -0.00032(6) -0.11857(5) 0.01416(11) Uani 1.000000 .
O O27 0.26649(5) 0.28900(5) 0.19444(4) 0.02384(11) Uani 1.000000 .
H H271 0.3461(10) 0.3139(10) 0.2147(8) 0.03577(17) Uiso 1.000000 .
H H272 0.2198(10) 0.3454(11) 0.1480(9) 0.03577(17) Uiso 1.000000 .
C C4a 0.2110(5) 0.6593(5) 0.3378(3) 0.0297(8) Uani 0.54(2) 2
H H4a1 0.126(2) 0.672(2) 0.2865(16) 0.0446(13) Uiso 0.54(2) 2
H H4a2 0.223(3) 0.559(3) 0.3363(18) 0.0446(13) Uiso 0.54(2) 2
H H4a3 0.2086(19) 0.693(2) 0.4071(15) 0.0446(13) Uiso 0.54(2) 2
C C4b 0.2449(9) 0.6202(11) 0.3523(4) 0.0425(19) Uani 0.46(2) 1
H H4b1 0.153(3) 0.639(4) 0.320(3) 0.064(3) Uiso 0.46(2) 1
H H4b2 0.272(3) 0.527(3) 0.342(2) 0.064(3) Uiso 0.46(2) 1
H H4b3 0.263(3) 0.626(3) 0.428(2) 0.064(3) Uiso 0.46(2) 1
C C10d 0.5545(17) 0.8358(16) 0.0054(8) 0.049(3) Uani 0.39(3) 3
H H10d1 0.564(5) 0.751(5) -0.028(4) 0.074(4) Uiso 0.39(3) 3
H H10d2 0.477(4) 0.869(4) -0.046(3) 0.074(4) Uiso 0.39(3) 3
H H10d3 0.616(4) 0.909(4) 0.006(3) 0.074(4) Uiso 0.39(3) 3
C C10c 0.5817(7) 0.8001(10) 0.0173(6) 0.0452(14) Uani 0.61(3) 4
H H10c1 0.606(2) 0.707(2) 0.015(2) 0.068(2) Uiso 0.61(3) 4
H H10c2 0.511(3) 0.823(3) -0.050(2) 0.068(2) Uiso 0.61(3) 4
H H10c3 0.660(2) 0.857(3) 0.0249(17) 0.068(2) Uiso 0.61(3) 4

loop_
_atom_site_aniso_label
_atom_site_aniso_U_11
_atom_site_aniso_U_22
_atom_site_aniso_U_33
_atom_site_aniso_U_12
_atom_site_aniso_U_13
_atom_site_aniso_U_23
O23 0.0230(2) 0.0151(2) 0.0147(2) -0.00580(18) 0.00659(19) -0.00383(17)
O21 0.0317(3) 0.0189(2) 0.0142(2) -0.0083(2) 0.0119(2) -0.00423(18)
O17 0.0275(3) 0.0186(2) 0.0125(2) -0.0064(2) 0.00826(19) -0.00412(18)
O3 0.0381(3) 0.0441(4) 0.0216(3) -0.0233(3) 0.0174(3) -0.0159(3)
O6 0.0155(2) 0.0193(2) 0.0202(2) -0.00291(18) 0.00158(18) -0.00466(19)
O9 0.0320(3) 0.0398(3) 0.0267(3) -0.0219(3) 0.0137(2) -0.0063(3)
O25 0.0248(3) 0.0230(3) 0.0232(3) -0.0101(2) 0.0143(2) -0.0044(2)
N15 0.0242(3) 0.0144(2) 0.0106(2) -0.0058(2) 0.0032(2) -0.00096(19)
N14 0.0210(3) 0.0133(2) 0.0111(2) -0.0041(2) 0.0024(2) -0.00061(19)
C22 0.0155(3) 0.0123(3) 0.0113(3) -0.0021(2) 0.0047(2) -0.0009(2)
C20 0.0185(3) 0.0133(3) 0.0113(3) -0.0037(2) 0.0058(2) -0.0017(2)
C19 0.0212(3) 0.0159(3) 0.0130(3) -0.0069(2) 0.0077(2) -0.0030(2)
C18 0.0170(3) 0.0131(3) 0.0112(3) -0.0028(2) 0.0047(2) -0.0023(2)
C16 0.0183(3) 0.0131(3) 0.0106(3) -0.0024(2) 0.0039(2) -0.0017(2)
C13 0.0218(3) 0.0150(3) 0.0119(3) -0.0044(2) 0.0027(2) -0.0005(2)
C12 0.0174(3) 0.0137(3) 0.0125(3) -0.0032(2) 0.0030(2) 0.0001(2)
C1 0.0182(3) 0.0173(3) 0.0153(3) -0.0059(2) 0.0060(2) -0.0030(2)
C2 0.0189(3) 0.0195(3) 0.0146(3) -0.0064(2) 0.0063(2) -0.0047(2)
C5 0.0149(3) 0.0153(3) 0.0155(3) -0.0030(2) 0.0033(2) -0.0019(2)
C7 0.0271(4) 0.0226(4) 0.0480(6) -0.0002(3) -0.0028(4) -0.0147(4)
C8 0.0184(3) 0.0196(3) 0.0160(3) -0.0067(2) 0.0052(2) -0.0003(2)
C11 0.0223(3) 0.0198(3) 0.0131(3) -0.0071(2) 0.0052(2) -0.0002(2)
C26 0.0188(3) 0.0159(3) 0.0135(3) -0.0038(2) 0.0079(2) -0.0036(2)
C24 0.0159(3) 0.0145(3) 0.0136(3) -0.0033(2) 0.0066(2) -0.0021(2)
O27 0.0203(2) 0.0206(3) 0.0272(3) -0.0067(2) -0.0013(2) 0.0062(2)
C4a 0.0357(17) 0.0344(16) 0.0244(12) -0.0135(12) 0.0179(12) -0.0065(10)
C4b 0.050(3) 0.060(4) 0.0238(15) -0.032(3) 0.0208(17) -0.0121(19)
C10d 0.059(6) 0.060(5) 0.036(3) -0.038(4) 0.028(4) -0.011(3)
C10c 0.043(2) 0.065(4) 0.0345(16) -0.0290(19) 0.0243(15) -0.0085(18)

loop_
_atom_type_symbol
_atom_type_scat_dispersion_source
_atom_type_scat_dispersion_real
_atom_type_scat_dispersion_imag
_atom_type_scat_source
C 'Brennan, Cowan, Rev. Sci. Instrum., 1992, 63, 850' 0.00313 0.00162 'NoSpherA2: Chem.Sci. 2021, DOI:10.1039/D0SC05526C'
H 'Brennan, Cowan, Rev. Sci. Instrum., 1992, 63, 850' 0.00000 0.00000 'NoSpherA2: Chem.Sci. 2021, DOI:10.1039/D0SC05526C'
N 'Brennan, Cowan, Rev. Sci. Instrum., 1992, 63, 850' 0.00612 0.00332 'NoSpherA2: Chem.Sci. 2021, DOI:10.1039/D0SC05526C'
O 'Brennan, Cowan, Rev. Sci. Instrum., 1992, 63, 850' 0.01085 0.00610 'NoSpherA2: Chem.Sci. 2021, DOI:10.1039/D0SC05526C'

loop_
_geom_angle_atom_site_label_1
_geom_angle_atom_site_label_2
_geom_angle_atom_site_label_3
_geom_angle_site_symmetry_1
_geom_angle_site_symmetry_3
_geom_angle
_geom_angle_publ_flag
C22 O23 H231 . . 113.2(6) ?
C20 O21 H211 . . 114.7(6) ?
C4a O3 C2 . . 116.66(17) ?
C4b O3 C2 . . 115.9(2) ?
C4b O3 C4a . . 23.2(3) ?
C7 O6 C5 . . 113.86(6) ?
C10d O9 C8 . . 118.1(5) ?
C10c O9 C8 . . 116.9(3) ?
C10c O9 C10d . . 20.3(6) ?
C24 O25 H251 . . 112.3(6) ?
N14 N15 H151 . . 119.0(5) ?
C16 N15 H151 . . 122.4(5) ?
C16 N15 N14 . . 118.06(5) ?
C13 N14 N15 . . 117.33(5) ?
C20 C22 O23 . . 117.09(5) ?
C24 C22 O23 . . 123.53(6) ?
C24 C22 C20 . . 119.36(6) ?
C22 C20 O21 . . 116.03(5) ?
C19 C20 O21 . . 123.28(6) ?
C19 C20 C22 . . 120.64(6) ?
H191 C19 C20 . . 117.5(4) ?
C18 C19 C20 . . 119.59(6) ?
C18 C19 H191 . . 122.8(4) ?
C16 C18 C19 . . 123.54(6) ?
C26 C18 C19 . . 119.74(6) ?
C26 C18 C16 . . 116.63(5) ?
N15 C16 O17 . . 121.72(6) ?
C18 C16 O17 . . 121.73(6) ?
C18 C16 N15 . . 116.53(5) ?
H131 C13 N14 . . 121.5(4) ?
C12 C13 N14 . . 119.45(6) ?
C12 C13 H131 . . 119.1(4) ?
C1 C12 C13 . . 119.61(6) ?
C11 C12 C13 . . 119.04(6) ?
C11 C12 C1 . . 121.32(6) ?
H11 C1 C12 . . 119.6(4) ?
C2 C1 C12 . . 119.18(6) ?
C2 C1 H11 . . 121.2(4) ?
C1 C2 O3 . . 124.42(6) ?
C5 C2 O3 . . 115.43(6) ?
C5 C2 C1 . . 120.15(6) ?
C2 C5 O6 . . 119.95(6) ?
C8 C5 O6 . . 119.65(6) ?
C8 C5 C2 . . 120.35(6) ?
H71 C7 O6 . . 108.0(6) ?
H72 C7 O6 . . 109.8(6) ?
H72 C7 H71 . . 112.2(8) ?
H73 C7 O6 . . 106.7(6) ?
H73 C7 H71 . . 108.3(8) ?
H73 C7 H72 . . 111.5(8) ?
C5 C8 O9 . . 115.08(6) ?
C11 C8 O9 . . 125.18(6) ?
C11 C8 C5 . . 119.74(6) ?
C8 C11 C12 . . 119.24(6) ?
H111 C11 C12 . . 119.3(4) ?
H111 C11 C8 . . 121.4(4) ?
H261 C26 C18 . . 119.8(4) ?
C24 C26 C18 . . 121.00(6) ?
C24 C26 H261 . . 119.2(4) ?
C22 C24 O25 . . 122.85(6) ?
C26 C24 O25 . . 117.49(6) ?
C26 C24 C22 . . 119.66(6) ?
H272 O27 H271 . . 112.1(9) ?
H4a1 C4a O3 . . 116.6(12) ?
H4a2 C4a O3 . . 108.7(13) ?
H4a2 C4a H4a1 . . 102(2) ?
H4a3 C4a O3 . . 104.8(11) ?
H4a3 C4a H4a1 . . 111.8(17) ?
H4a3 C4a H4a2 . . 112.8(18) ?
H4b1 C4b O3 . . 105(2) ?
H4b2 C4b O3 . . 115.9(17) ?
H4b2 C4b H4b1 . . 114(3) ?
H4b3 C4b O3 . . 109.0(15) ?
H4b3 C4b H4b1 . . 112(2) ?
H4b3 C4b H4b2 . . 101(2) ?
H10d1 C10d O9 . . 116(3) ?
H10d2 C10d O9 . . 112(2) ?
H10d2 C10d H10d1 . . 98(4) ?
H10d3 C10d O9 . . 107(2) ?
H10d3 C10d H10d1 . . 121(3) ?
H10d3 C10d H10d2 . . 101(3) ?
H10c1 C10c O9 . . 112.6(13) ?
H10c2 C10c O9 . . 108.9(16) ?
H10c2 C10c H10c1 . . 109(2) ?
H10c3 C10c O9 . . 105.0(13) ?
H10c3 C10c H10c1 . . 109.4(18) ?
H10c3 C10c H10c2 . . 112.3(19) ?

loop_
_geom_bond_atom_site_label_1
_geom_bond_atom_site_label_2
_geom_bond_site_symmetry_2
_geom_bond_distance
_geom_bond_publ_flag
O23 H231 . 0.940(10) ?
O23 C22 . 1.3629(8) ?
O21 H211 . 0.955(11) ?
O21 C20 . 1.3603(8) ?
O17 C16 . 1.2356(8) ?
O3 C2 . 1.3499(8) ?
O3 C4a . 1.420(3) ?
O3 C4b . 1.471(6) ?
O6 C5 . 1.3729(8) ?
O6 C7 . 1.4295(10) ?
O9 C8 . 1.3523(8) ?
O9 C10d . 1.421(9) ?
O9 C10c . 1.436(6) ?
O25 H251 . 0.954(11) ?
O25 C24 . 1.3587(8) ?
N15 H151 . 0.985(9) ?
N15 N14 . 1.3656(7) ?
N15 C16 . 1.3596(8) ?
N14 C13 . 1.2835(8) ?
C22 C20 . 1.4041(9) ?
C22 C24 . 1.4006(9) ?
C20 C19 . 1.3899(9) ?
C19 H191 . 1.065(8) ?
C19 C18 . 1.3996(9) ?
C18 C16 . 1.4844(9) ?
C18 C26 . 1.3903(9) ?
C13 H131 . 1.071(8) ?
C13 C12 . 1.4637(9) ?
C12 C1 . 1.3962(9) ?
C12 C11 . 1.3960(9) ?
C1 H11 . 1.070(8) ?
C1 C2 . 1.3894(9) ?
C2 C5 . 1.4004(9) ?
C5 C8 . 1.3985(9) ?
C7 H71 . 1.072(11) ?
C7 H72 . 1.070(11) ?
C7 H73 . 1.057(11) ?
C8 C11 . 1.3979(9) ?
C11 H111 . 1.075(8) ?
C26 H261 . 1.075(8) ?
C26 C24 . 1.3875(9) ?
O27 H271 . 0.937(11) ?
O27 H272 . 0.973(12) ?
C4a H4a1 . 1.09(2) ?
C4a H4a2 . 1.10(3) ?
C4a H4a3 . 1.07(2) ?
C4b H4b1 . 1.07(3) ?
C4b H4b2 . 1.09(3) ?
C4b H4b3 . 1.07(3) ?
C10d H10d1 . 1.06(5) ?
C10d H10d2 . 1.09(4) ?
C10d H10d3 . 1.07(4) ?
C10c H10c1 . 1.05(2) ?
C10c H10c2 . 1.14(3) ?
C10c H10c3 . 1.08(3) ?

loop_
_geom_hbond_atom_site_label_D
_geom_hbond_atom_site_label_H
_geom_hbond_atom_site_label_A
_geom_hbond_site_symmetry_A
_geom_hbond_distance_DH
_geom_hbond_distance_HA
_geom_hbond_distance_DA
_geom_hbond_angle_DHA
_geom_hbond_publ_flag
O23 H231 O27 3 0.941(10) 1.748(10) 2.6892(7) 179.3(9) y
O21 H211 O17 4_565 0.955(11) 1.790(11) 2.7246(7) 165.3(10) y
O25 H251 O27 3 0.954(11) 1.811(11) 2.7649(8) 177.5(10) y
N15 H151 O23 2_554 0.985(9) 2.115(9) 3.0491(7) 157.7(8) y
N15 H151 O21 2_554 0.985(9) 2.320(9) 2.9572(8) 121.6(7) y
C19 H191 O23 2_554 1.065(8) 2.363(8) 3.3661(8) 156.4(6) n
C11 H111 O3 4_575 1.076(8) 2.555(9) 3.3986(9) 134.7(6) n
O27 H271 O6 2_645 0.938(11) 1.858(12) 2.7746(8) 165.1(10) y
O27 H272 N14 . 0.973(12) 1.956(12) 2.8930(8) 161.0(10) y
C10d H10d2 O3 4_575 1.09(4) 2.59(5) 3.472(16) 138(3) n
C10d H10d3 O25 1_665 1.07(4) 2.47(4) 3.236(11) 128(3) n
C10c H10c3 O25 1_665 1.08(3) 2.41(2) 3.229(7) 131.4(17) n

loop_
_geom_torsion_atom_site_label_1
_geom_torsion_atom_site_label_2
_geom_torsion_atom_site_label_3
_geom_torsion_atom_site_label_4
_geom_torsion_site_symmetry_1
_geom_torsion_site_symmetry_2
_geom_torsion_site_symmetry_3
_geom_torsion_site_symmetry_4
_geom_torsion
_geom_torsion_publ_flag
O23 C22 C20 O21 . . . . -3.99(7) ?
O23 C22 C20 C19 . . . . 178.55(6) ?
O23 C22 C24 O25 . . . . 0.70(8) ?
O23 C22 C24 C26 . . . . -178.59(6) ?
O21 C20 C22 C24 . . . . 177.39(6) ?
O21 C20 C19 C18 . . . . -177.57(7) ?
O17 C16 N15 N14 . . . . 4.59(8) ?
O17 C16 C18 C19 . . . . -166.24(7) ?
O17 C16 C18 C26 . . . . 10.31(8) ?
O3 C2 C1 C12 . . . . -179.60(7) ?
O3 C2 C5 O6 . . . . 3.49(8) ?
O3 C2 C5 C8 . . . . -179.20(6) ?
O6 C5 C2 C1 . . . . -175.92(6) ?
O6 C5 C8 O9 . . . . -2.67(7) ?
O6 C5 C8 C11 . . . . 176.38(6) ?
O9 C8 C5 C2 . . . . -179.99(6) ?
O9 C8 C11 C12 . . . . 178.30(7) ?
O25 C24 C22 C20 . . . . 179.23(6) ?
O25 C24 C26 C18 . . . . -178.76(6) ?
N15 N14 C13 C12 . . . . -178.94(6) ?
N15 C16 C18 C19 . . . . 12.19(7) ?
N15 C16 C18 C26 . . . . -171.26(6) ?
N14 C13 C12 C1 . . . . -17.48(8) ?
N14 C13 C12 C11 . . . . 160.80(7) ?
C22 C20 C19 C18 . . . . -0.30(8) ?
C22 C24 C26 C18 . . . . 0.57(8) ?
C20 C19 C18 C16 . . . . 177.24(6) ?
C20 C19 C18 C26 . . . . 0.80(8) ?
C19 C18 C26 C24 . . . . -0.94(8) ?
C13 C12 C1 C2 . . . . 176.87(6) ?
C13 C12 C11 C8 . . . . -176.43(6) ?
C12 C1 C2 C5 . . . . -0.25(8) ?
C12 C11 C8 C5 . . . . -0.65(8) ?
C1 C2 C5 C8 . . . . 1.40(8) ?
C2 C5 C8 C11 . . . . -0.94(8) ?

loop_
_restr_distance_atom_site_label_1
_restr_distance_atom_site_label_2
_restr_distance_site_symmetry_2
_restr_distance_target
_restr_distance_target_weight_param
O3 C4a 1 1.4200 0.0200
O3 C4b 1 1.4200 0.0200
O9 C10d 1 1.4200 0.0200
O9 C10c 1 1.4200 0.0200
